data_4068349
loop_
_publ_author_name
'Brissy, Delphine'
'Skander, Myriem'
'Retailleau, Pascal'
'Frison, Gilles'
'Marinetti, Angela'

_publ_section_title
;
 Platinum(II) Complexes Featuring Chiral Diphosphines and N-Heterocyclic
 Carbene Ligands: Synthesis and Evaluation as Cycloisomerization Catalysts
;
_journal_issue 1
_journal_name_full Organometallics
_journal_page_first 140
_journal_paper_doi 10.1021/om800743r
_journal_volume 28
_journal_year 2009
_chemical_formula_moiety 'C23 H23 I2 N2 P Pt'
_chemical_formula_sum 'C23 H23 I2 N2 P Pt'
_chemical_formula_weight 807.29
_chemical_name_systematic
; 
 ? 
;
_space_group_IT_number 61
_symmetry_cell_setting orthorhombic
_symmetry_space_group_name_Hall '-P 2ac 2ab'
_symmetry_space_group_name_H-M 'P b c a'
_atom_sites_solution_hydrogens difmap
_atom_sites_solution_primary direct
_atom_sites_solution_secondary difmap
_audit_creation_method SHELXL-97
_cell_angle_alpha 90.00
_cell_angle_beta 90.00
_cell_angle_gamma 90.00
_cell_formula_units_Z 8
_cell_length_a 16.828(3)
_cell_length_b 15.926(2)
_cell_length_c 18.622(2)
_cell_measurement_reflns_used 7342
_cell_measurement_temperature 293(2)
_cell_measurement_theta_max 29.13
_cell_measurement_theta_min 0.41
_cell_volume 4990.7(12)
_computing_cell_refinement 'DENZO (Otwinowski & Minor, 1997) COLLECT (Nonius B.V., 1999)'
_computing_data_collection 'DENZO (Otwinowski & Minor, 1997) COLLECT (Nonius B.V., 1999)'
_computing_data_reduction 'SCALEPACK (Otwinowski & Minor, 1997)'
_computing_molecular_graphics 'PLATON (Spek, 2003)'
_computing_publication_material 'SHELXL-97 (Sheldrick, 1997)'
_computing_structure_refinement 'SHELXL-97 (Sheldrick, 1997)'
_computing_structure_solution 'DIRDIF-99 (Beurskens et al, 1999)'
_diffrn_ambient_temperature 293(2)
_diffrn_measured_fraction_theta_full 0.997
_diffrn_measured_fraction_theta_max 0.997
_diffrn_measurement_device_type 'Nonius kappa-CCD diffractometer'
_diffrn_measurement_method 'phi and omega scans'
_diffrn_radiation_monochromator graphite
_diffrn_radiation_source 'fine-focus sealed tube'
_diffrn_radiation_type MoK\a
_diffrn_radiation_wavelength 0.71070
_diffrn_reflns_av_R_equivalents 0.0286
_diffrn_reflns_av_sigmaI/netI 0.0310
_diffrn_reflns_limit_h_max 22
_diffrn_reflns_limit_h_min -22
_diffrn_reflns_limit_k_max 21
_diffrn_reflns_limit_k_min -21
_diffrn_reflns_limit_l_max 25
_diffrn_reflns_limit_l_min -25
_diffrn_reflns_number 74204
_diffrn_reflns_theta_full 29.13
_diffrn_reflns_theta_max 29.13
_diffrn_reflns_theta_min 2.19
_exptl_absorpt_coefficient_mu 8.173
_exptl_absorpt_correction_T_max 0.166
_exptl_absorpt_correction_T_min 0.085
_exptl_absorpt_correction_type multi-scan
_exptl_absorpt_process_details 'Scalepack (Otwinowski & Minor, 1997)'
_exptl_crystal_colour yellow
_exptl_crystal_density_diffrn 2.149
_exptl_crystal_density_method 'not measured'
_exptl_crystal_description prism
_exptl_crystal_F_000 2992
_exptl_crystal_size_max 0.36
_exptl_crystal_size_mid 0.26
_exptl_crystal_size_min 0.22
_refine_diff_density_max 2.769
_refine_diff_density_min -2.445
_refine_diff_density_rms 0.174
_refine_ls_extinction_method none
_refine_ls_goodness_of_fit_ref 1.021
_refine_ls_hydrogen_treatment constr
_refine_ls_matrix_type full
_refine_ls_number_parameters 264
_refine_ls_number_reflns 6700
_refine_ls_number_restraints 24
_refine_ls_restrained_S_all 1.022
_refine_ls_R_factor_all 0.0704
_refine_ls_R_factor_gt 0.0409
_refine_ls_shift/su_max 0.005
_refine_ls_shift/su_mean 0.000
_refine_ls_structure_factor_coef Fsqd
_refine_ls_weighting_details 'calc w=1/[\s^2^(Fo^2^)+(0.0429P)^2^+32.5891P] where P=(Fo^2^+2Fc^2^)/3'
_refine_ls_weighting_scheme calc
_refine_ls_wR_factor_gt 0.0954
_refine_ls_wR_factor_ref 0.1111
_reflns_number_gt 4602
_reflns_number_total 6701
_reflns_threshold_expression >2sigma(I)
_cod_data_source_file om800743r_si_001.cif
_cod_data_source_block complex_3
_cod_original_sg_symbol_H-M Pbca
_cod_database_code 4068349

loop_
_symmetry_equiv_pos_as_xyz
'x, y, z'
'-x+1/2, -y, z+1/2'
'x+1/2, -y+1/2, -z'
'-x, y+1/2, -z+1/2'
'-x, -y, -z'
'x-1/2, y, -z-1/2'
'-x-1/2, y-1/2, z'
'x, -y-1/2, z-1/2'

loop_
_atom_site_label
_atom_site_type_symbol
_atom_site_fract_x
_atom_site_fract_y
_atom_site_fract_z
_atom_site_U_iso_or_equiv
_atom_site_adp_type
_atom_site_occupancy
_atom_site_symmetry_multiplicity
_atom_site_calc_flag
_atom_site_refinement_flags
Pt1 Pt -0.001567(14) 0.333857(14) 0.384597(12) 0.03232(8) Uani 1 1 d .
I1 I 0.15536(3) 0.34887(4) 0.38335(3) 0.06482(17) Uani 1 1 d .
I2 I -0.01767(4) 0.49151(3) 0.34180(4) 0.07485(19) Uani 1 1 d .
P1 P 0.00329(8) 0.20135(9) 0.42533(8) 0.0267(3) Uani 1 1 d .
N1 N -0.1686(4) 0.3098(4) 0.3312(4) 0.0595(17) Uani 1 1 d U
N2 N -0.1676(4) 0.3522(5) 0.4402(5) 0.071(2) Uani 1 1 d U
C1A C -0.0854(3) 0.1393(4) 0.4066(3) 0.0323(12) Uani 1 1 d .
C2A C -0.1541(4) 0.1480(5) 0.4480(4) 0.0499(17) Uani 1 1 d .
H2A H -0.1539 0.1838 0.4875 0.060 Uiso 1 1 calc R
C3A C -0.2226(4) 0.1040(6) 0.4310(5) 0.062(2) Uani 1 1 d .
H3A H -0.2680 0.1107 0.4588 0.075 Uiso 1 1 calc R
C4A C -0.2234(5) 0.0507(6) 0.3732(5) 0.067(3) Uani 1 1 d .
H4A H -0.2694 0.0211 0.3622 0.081 Uiso 1 1 calc R
C5A C -0.1567(5) 0.0406(5) 0.3316(5) 0.066(2) Uani 1 1 d .
H5A H -0.1575 0.0044 0.2924 0.080 Uiso 1 1 calc R
C6A C -0.0881(4) 0.0849(4) 0.3483(4) 0.0476(16) Uani 1 1 d .
H6A H -0.0431 0.0780 0.3200 0.057 Uiso 1 1 calc R
C1B C 0.0833(3) 0.1359(4) 0.3899(3) 0.0317(12) Uani 1 1 d .
C2B C 0.1199(4) 0.0740(4) 0.4295(3) 0.0367(13) Uani 1 1 d .
H2B H 0.1047 0.0653 0.4770 0.044 Uiso 1 1 calc R
C3B C 0.1790(4) 0.0245(5) 0.3997(4) 0.0507(17) Uani 1 1 d .
H3B H 0.2031 -0.0172 0.4270 0.061 Uiso 1 1 calc R
C4B C 0.2020(5) 0.0371(5) 0.3294(5) 0.059(2) Uani 1 1 d .
H4B H 0.2421 0.0045 0.3093 0.071 Uiso 1 1 calc R
C5B C 0.1651(5) 0.0983(5) 0.2894(4) 0.059(2) Uani 1 1 d .
H5B H 0.1801 0.1068 0.2419 0.071 Uiso 1 1 calc R
C6B C 0.1057(4) 0.1475(4) 0.3194(4) 0.0477(17) Uani 1 1 d .
H6B H 0.0808 0.1885 0.2918 0.057 Uiso 1 1 calc R
C1C C 0.0143(3) 0.1960(4) 0.5224(3) 0.0324(12) Uani 1 1 d .
C2C C -0.0071(4) 0.1252(4) 0.5610(3) 0.0400(14) Uani 1 1 d .
H2C H -0.0296 0.0797 0.5372 0.048 Uiso 1 1 calc R
C3C C 0.0043(4) 0.1212(5) 0.6337(4) 0.0467(16) Uani 1 1 d .
H3C H -0.0105 0.0732 0.6589 0.056 Uiso 1 1 calc R
C4C C 0.0379(5) 0.1885(5) 0.6700(4) 0.0505(17) Uani 1 1 d .
H4C H 0.0461 0.1857 0.7193 0.061 Uiso 1 1 calc R
C5C C 0.0589(5) 0.2596(5) 0.6323(3) 0.0491(17) Uani 1 1 d .
H5C H 0.0812 0.3050 0.6563 0.059 Uiso 1 1 calc R
C6C C 0.0469(4) 0.2636(4) 0.5589(3) 0.0403(14) Uani 1 1 d .
H6C H 0.0607 0.3120 0.5339 0.048 Uiso 1 1 calc R
C1 C -0.1194(5) 0.3325(4) 0.3851(4) 0.0503(18) Uani 1 1 d .
C2 C -0.2465(5) 0.3164(7) 0.3524(7) 0.086(3) Uani 1 1 d U
H2D H -0.2913 0.3047 0.3249 0.104 Uiso 1 1 calc R
C3 C -0.2453(6) 0.3427(7) 0.4195(8) 0.094(4) Uani 1 1 d U
H3D H -0.2896 0.3531 0.4479 0.113 Uiso 1 1 calc R
C4 C -0.1439(6) 0.2830(7) 0.2606(5) 0.085(3) Uani 1 1 d .
H4D H -0.1840 0.2475 0.2400 0.127 Uiso 1 1 calc R
H4E H -0.0949 0.2525 0.2642 0.127 Uiso 1 1 calc R
H4F H -0.1363 0.3313 0.2305 0.127 Uiso 1 1 calc R
C5 C -0.1393(8) 0.3839(8) 0.5101(6) 0.109(4) Uani 1 1 d .
H5D H -0.1727 0.4292 0.5256 0.163 Uiso 1 1 calc R
H5E H -0.0857 0.4036 0.5053 0.163 Uiso 1 1 calc R
H5F H -0.1411 0.3394 0.5449 0.163 Uiso 1 1 calc R

loop_
_atom_site_aniso_label
_atom_site_aniso_U_11
_atom_site_aniso_U_22
_atom_site_aniso_U_33
_atom_site_aniso_U_23
_atom_site_aniso_U_13
_atom_site_aniso_U_12
Pt1 0.03742(13) 0.02620(12) 0.03335(13) 0.00449(9) 0.00132(10) -0.00145(9)
I1 0.0426(3) 0.0732(4) 0.0786(4) 0.0003(3) 0.0014(2) -0.0259(2)
I2 0.1090(5) 0.0338(3) 0.0817(4) 0.0213(3) -0.0005(3) 0.0014(3)
P1 0.0276(6) 0.0247(7) 0.0279(6) 0.0004(5) -0.0008(6) 0.0006(5)
N1 0.040(3) 0.055(4) 0.084(5) 0.021(4) -0.008(3) -0.002(3)
N2 0.059(4) 0.065(4) 0.090(5) 0.006(4) 0.027(4) 0.027(3)
C1A 0.031(3) 0.023(3) 0.043(3) 0.004(2) -0.005(2) -0.002(2)
C2A 0.038(3) 0.061(5) 0.050(4) 0.012(4) 0.003(3) -0.001(3)
C3A 0.036(4) 0.075(6) 0.076(6) 0.034(5) -0.001(4) -0.010(4)
C4A 0.052(5) 0.063(5) 0.087(6) 0.025(5) -0.034(5) -0.021(4)
C5A 0.067(5) 0.057(5) 0.075(6) -0.005(4) -0.033(5) -0.011(4)
C6A 0.045(4) 0.045(4) 0.053(4) -0.009(3) -0.013(3) -0.002(3)
C1B 0.030(3) 0.031(3) 0.034(3) -0.004(2) -0.006(2) 0.004(2)
C2B 0.042(3) 0.031(3) 0.037(3) 0.003(3) -0.004(3) 0.002(3)
C3B 0.042(4) 0.048(4) 0.061(4) 0.010(4) -0.003(3) 0.013(3)
C4B 0.050(4) 0.060(5) 0.068(5) -0.006(4) 0.014(4) 0.024(4)
C5B 0.064(5) 0.069(5) 0.044(4) 0.001(4) 0.013(4) 0.025(4)
C6B 0.058(4) 0.051(4) 0.034(3) 0.003(3) 0.001(3) 0.020(3)
C1C 0.037(3) 0.033(3) 0.028(3) -0.001(2) 0.001(2) 0.003(2)
C2C 0.049(4) 0.033(3) 0.039(3) 0.002(3) -0.002(3) -0.003(3)
C3C 0.059(4) 0.042(4) 0.039(3) 0.011(3) 0.003(3) 0.005(3)
C4C 0.067(5) 0.054(4) 0.031(3) 0.001(3) -0.005(3) 0.008(4)
C5C 0.068(5) 0.046(4) 0.032(3) -0.008(3) -0.009(3) -0.004(3)
C6C 0.051(4) 0.034(3) 0.036(3) 0.001(3) -0.002(3) 0.000(3)
C1 0.041(4) 0.042(4) 0.068(5) 0.010(3) 0.013(3) 0.003(3)
C2 0.037(4) 0.081(6) 0.141(9) 0.022(7) -0.005(5) 0.017(4)
C3 0.047(5) 0.088(7) 0.148(10) 0.014(7) 0.026(6) 0.029(5)
C4 0.073(6) 0.109(8) 0.072(6) 0.011(6) -0.025(5) -0.011(6)
C5 0.119(10) 0.112(9) 0.095(8) -0.013(7) 0.045(7) 0.041(8)

loop_
_atom_type_symbol
_atom_type_description
_atom_type_scat_dispersion_real
_atom_type_scat_dispersion_imag
_atom_type_scat_source
C C 0.0033 0.0016 'International Tables Vol C Tables 4.2.6.8 and 6.1.1.4'
H H 0.0000 0.0000 'International Tables Vol C Tables 4.2.6.8 and 6.1.1.4'
I I -0.4742 1.8119 'International Tables Vol C Tables 4.2.6.8 and 6.1.1.4'
N N 0.0061 0.0033 'International Tables Vol C Tables 4.2.6.8 and 6.1.1.4'
P P 0.1023 0.0942 'International Tables Vol C Tables 4.2.6.8 and 6.1.1.4'
Pt Pt -1.7033 8.3905 'International Tables Vol C Tables 4.2.6.8 and 6.1.1.4'

loop_
_geom_angle_atom_site_label_1
_geom_angle_atom_site_label_2
_geom_angle_atom_site_label_3
_geom_angle
C1 Pt1 P1 91.4(2)
C1 Pt1 I2 84.8(2)
P1 Pt1 I2 175.64(4)
C1 Pt1 I1 175.4(2)
P1 Pt1 I1 92.95(4)
I2 Pt1 I1 90.79(2)
C1C P1 C1A 104.3(3)
C1C P1 C1B 104.9(3)
C1A P1 C1B 103.0(3)
C1C P1 Pt1 112.6(2)
C1A P1 Pt1 114.56(19)
C1B P1 Pt1 116.2(2)
C1 N1 C2 110.5(8)
C1 N1 C4 125.5(7)
C2 N1 C4 124.1(9)
C1 N2 C3 109.5(9)
C1 N2 C5 124.0(8)
C3 N2 C5 126.5(9)
C6A C1A C2A 117.8(6)
C6A C1A P1 121.0(5)
C2A C1A P1 121.2(5)
C3A C2A C1A 120.8(8)
C3A C2A H2A 119.6
C1A C2A H2A 119.6
C4A C3A C2A 120.1(8)
C4A C3A H3A 119.9
C2A C3A H3A 119.9
C3A C4A C5A 120.5(7)
C3A C4A H4A 119.8
C5A C4A H4A 119.8
C4A C5A C6A 119.6(8)
C4A C5A H5A 120.2
C6A C5A H5A 120.2
C5A C6A C1A 121.3(7)
C5A C6A H6A 119.3
C1A C6A H6A 119.3
C2B C1B C6B 119.0(6)
C2B C1B P1 123.0(5)
C6B C1B P1 118.0(5)
C1B C2B C3B 120.9(6)
C1B C2B H2B 119.5
C3B C2B H2B 119.5
C4B C3B C2B 120.0(6)
C4B C3B H3B 120.0
C2B C3B H3B 120.0
C5B C4B C3B 119.4(7)
C5B C4B H4B 120.3
C3B C4B H4B 120.3
C4B C5B C6B 120.5(7)
C4B C5B H5B 119.8
C6B C5B H5B 119.8
C1B C6B C5B 120.3(6)
C1B C6B H6B 119.9
C5B C6B H6B 119.9
C2C C1C C6C 118.7(6)
C2C C1C P1 121.9(5)
C6C C1C P1 119.4(5)
C3C C2C C1C 121.0(6)
C3C C2C H2C 119.5
C1C C2C H2C 119.5
C2C C3C C4C 120.2(7)
C2C C3C H3C 119.9
C4C C3C H3C 119.9
C5C C4C C3C 119.5(6)
C5C C4C H4C 120.3
C3C C4C H4C 120.3
C4C C5C C6C 120.2(7)
C4C C5C H5C 119.9
C6C C5C H5C 119.9
C5C C6C C1C 120.4(6)
C5C C6C H6C 119.8
C1C C6C H6C 119.8
N2 C1 N1 105.2(7)
N2 C1 Pt1 127.1(7)
N1 C1 Pt1 127.7(6)
C3 C2 N1 106.4(9)
C3 C2 H2D 126.8
N1 C2 H2D 126.8
C2 C3 N2 108.5(9)
C2 C3 H3D 125.8
N2 C3 H3D 125.8
N1 C4 H4D 109.5
N1 C4 H4E 109.5
H4D C4 H4E 109.5
N1 C4 H4F 109.5
H4D C4 H4F 109.5
H4E C4 H4F 109.5
N2 C5 H5D 109.5
N2 C5 H5E 109.5
H5D C5 H5E 109.5
N2 C5 H5F 109.5
H5D C5 H5F 109.5
H5E C5 H5F 109.5

loop_
_geom_bond_atom_site_label_1
_geom_bond_atom_site_label_2
_geom_bond_distance
Pt1 C1 1.984(8)
Pt1 P1 2.2439(15)
Pt1 I2 2.6482(6)
Pt1 I1 2.6517(7)
P1 C1C 1.819(6)
P1 C1A 1.824(6)
P1 C1B 1.826(6)
N1 C1 1.351(11)
N1 C2 1.374(11)
N1 C4 1.443(12)
N2 C1 1.345(10)
N2 C3 1.372(13)
N2 C5 1.474(14)
C1A C6A 1.389(9)
C1A C2A 1.397(9)
C2A C3A 1.385(10)
C2A H2A 0.9300
C3A C4A 1.370(13)
C3A H3A 0.9300
C4A C5A 1.374(13)
C4A H4A 0.9300
C5A C6A 1.388(10)
C5A H5A 0.9300
C6A H6A 0.9300
C1B C2B 1.377(8)
C1B C6B 1.379(9)
C2B C3B 1.386(9)
C2B H2B 0.9300
C3B C4B 1.379(11)
C3B H3B 0.9300
C4B C5B 1.375(11)
C4B H4B 0.9300
C5B C6B 1.389(9)
C5B H5B 0.9300
C6B H6B 0.9300
C1C C2C 1.385(9)
C1C C6C 1.387(9)
C2C C3C 1.369(9)
C2C H2C 0.9300
C3C C4C 1.387(11)
C3C H3C 0.9300
C4C C5C 1.378(10)
C4C H4C 0.9300
C5C C6C 1.384(9)
C5C H5C 0.9300
C6C H6C 0.9300
C2 C3 1.318(17)
C2 H2D 0.9300
C3 H3D 0.9300
C4 H4D 0.9600
C4 H4E 0.9600
C4 H4F 0.9600
C5 H5D 0.9600
C5 H5E 0.9600
C5 H5F 0.9600

loop_
_geom_torsion_atom_site_label_1
_geom_torsion_atom_site_label_2
_geom_torsion_atom_site_label_3
_geom_torsion_atom_site_label_4
_geom_torsion
C1 Pt1 P1 C1C -95.4(3)
I1 Pt1 P1 C1C 83.3(2)
C1 Pt1 P1 C1A 23.6(3)
I1 Pt1 P1 C1A -157.7(2)
C1 Pt1 P1 C1B 143.6(3)
I1 Pt1 P1 C1B -37.7(2)
C1C P1 C1A C6A -138.6(5)
C1B P1 C1A C6A -29.2(6)
Pt1 P1 C1A C6A 97.9(5)
C1C P1 C1A C2A 44.8(6)
C1B P1 C1A C2A 154.2(5)
Pt1 P1 C1A C2A -78.7(5)
C6A C1A C2A C3A -0.3(10)
P1 C1A C2A C3A 176.4(5)
C1A C2A C3A C4A 0.4(11)
C2A C3A C4A C5A -0.3(12)
C3A C4A C5A C6A 0.0(13)
C4A C5A C6A C1A 0.1(12)
C2A C1A C6A C5A 0.0(10)
P1 C1A C6A C5A -176.7(6)
C1C P1 C1B C2B 21.9(6)
C1A P1 C1B C2B -87.0(5)
Pt1 P1 C1B C2B 146.9(5)
C1C P1 C1B C6B -160.5(5)
C1A P1 C1B C6B 90.6(6)
Pt1 P1 C1B C6B -35.5(6)
C6B C1B C2B C3B 0.7(10)
P1 C1B C2B C3B 178.3(5)
C1B C2B C3B C4B 0.2(11)
C2B C3B C4B C5B -0.8(12)
C3B C4B C5B C6B 0.5(13)
C2B C1B C6B C5B -1.0(11)
P1 C1B C6B C5B -178.7(6)
C4B C5B C6B C1B 0.4(13)
C1A P1 C1C C2C 33.5(6)
C1B P1 C1C C2C -74.4(6)
Pt1 P1 C1C C2C 158.4(4)
C1A P1 C1C C6C -148.1(5)
C1B P1 C1C C6C 103.9(5)
Pt1 P1 C1C C6C -23.3(5)
C6C C1C C2C C3C -0.8(10)
P1 C1C C2C C3C 177.6(5)
C1C C2C C3C C4C -0.1(10)
C2C C3C C4C C5C 0.6(11)
C3C C4C C5C C6C -0.3(12)
C4C C5C C6C C1C -0.6(11)
C2C C1C C6C C5C 1.1(10)
P1 C1C C6C C5C -177.3(5)
C3 N2 C1 N1 -0.9(9)
C5 N2 C1 N1 -177.6(9)
C3 N2 C1 Pt1 -179.4(6)
C5 N2 C1 Pt1 3.9(12)
C2 N1 C1 N2 0.8(9)
C4 N1 C1 N2 -179.9(8)
C2 N1 C1 Pt1 179.3(6)
C4 N1 C1 Pt1 -1.4(12)
P1 Pt1 C1 N2 87.7(7)
I2 Pt1 C1 N2 -90.1(7)
P1 Pt1 C1 N1 -90.4(6)
I2 Pt1 C1 N1 91.7(6)
C1 N1 C2 C3 -0.4(11)
C4 N1 C2 C3 -179.7(9)
N1 C2 C3 N2 -0.2(12)
C1 N2 C3 C2 0.7(12)
C5 N2 C3 C2 177.2(10)
